data_4038213
loop_
_publ_author_name
'Helberg, Julian'
'Amp\&sler, Torsten'
'Zipse, Hendrik'

_publ_section_title
;
 Pyridinyl Amide Ion Pairs as Lewis Base Organocatalysts.
;
_journal_name_full 'The Journal of organic chemistry'
_journal_paper_doi 10.1021/acs.joc.0c00114
_journal_year 2020
_chemical_formula_moiety 'C12 H12 N2 O2 S'
_chemical_formula_sum 'C12 H12 N2 O2 S'
_chemical_formula_weight 248.30
_chemical_name_common tolH
_space_group_crystal_system monoclinic
_space_group_IT_number 14
_space_group_name_Hall '-P 2ybc'
_space_group_name_H-M_alt 'P 1 21/c 1'
_atom_sites_solution_hydrogens mixed
_audit_block_code C12H12N2O2S_xv539_zipse
_audit_creation_method 'APEX3 v2018.7-2'
_audit_update_record 03-Sep-19
_cell_angle_alpha 90
_cell_angle_beta 112.0110(10)
_cell_angle_gamma 90
_cell_formula_units_Z 4
_cell_length_a 13.7763(6)
_cell_length_b 7.4726(3)
_cell_length_c 12.2799(6)
_cell_measurement_reflns_used 8939
_cell_measurement_temperature 105.(2)
_cell_measurement_theta_max 30.4113
_cell_measurement_theta_min 3.1584
_cell_volume 1172.01(9)
_computing_cell_refinement 'SAINT V8.38A (Bruker AXS Inc., 2017)'
_computing_data_collection 'APEX3 v2016.5-0, Bruker AXS (2016)'
_computing_data_reduction 'SAINT V8.38A (Bruker AXS Inc., 2017)'
_computing_molecular_graphics 'shelXle (C.B. Huebschle, rev 924)'
_computing_structure_refinement 'SHELXL-2018/3 (Sheldrick, 2018)'
_computing_structure_solution 'SHELXT 2014/5 (Sheldrick, 2014)'
_diffrn_ambient_temperature 105.(2)
_diffrn_detector_area_resol_mean 7.3910
_diffrn_measured_fraction_theta_full 0.998
_diffrn_measured_fraction_theta_max 0.998
_diffrn_measurement_device 'fixed-chi three-circle diffractometer'
_diffrn_measurement_device_type 'Bruker D8 Venture TXS'
_diffrn_measurement_method 'mix of phi and omega scans'
_diffrn_radiation_monochromator 'focusing mirrors'
_diffrn_radiation_type MoK\a
_diffrn_radiation_wavelength 0.71073
_diffrn_reflns_av_R_equivalents 0.0440
_diffrn_reflns_av_unetI/netI 0.0302
_diffrn_reflns_Laue_measured_fraction_full 0.998
_diffrn_reflns_Laue_measured_fraction_max 0.998
_diffrn_reflns_limit_h_max 17
_diffrn_reflns_limit_h_min -17
_diffrn_reflns_limit_k_max 9
_diffrn_reflns_limit_k_min -9
_diffrn_reflns_limit_l_max 15
_diffrn_reflns_limit_l_min -15
_diffrn_reflns_number 17184
_diffrn_reflns_point_group_measured_fraction_full 0.998
_diffrn_reflns_point_group_measured_fraction_max 0.998
_diffrn_reflns_theta_full 25.242
_diffrn_reflns_theta_max 27.481
_diffrn_reflns_theta_min 3.158
_diffrn_source 'rotating anode (TXS)'
_diffrn_source_current 50
_diffrn_source_power 2.5
_diffrn_source_type 'Bruker TXS'
_diffrn_source_voltage 50
_exptl_absorpt_coefficient_mu 0.267
_exptl_absorpt_correction_T_max 0.99
_exptl_absorpt_correction_T_min 0.86
_exptl_absorpt_correction_type multi-scan
_exptl_absorpt_process_details
;
SADABS-2016/2 - Bruker AXS area detector scaling and absorption correction
;
_exptl_crystal_colour colourless
_exptl_crystal_density_diffrn 1.407
_exptl_crystal_density_method 'not measured'
_exptl_crystal_description block
_exptl_crystal_F_000 520
_exptl_crystal_size_max 0.100
_exptl_crystal_size_mid 0.100
_exptl_crystal_size_min 0.050
_refine_diff_density_max 0.399
_refine_diff_density_min -0.520
_refine_diff_density_rms 0.070
_refine_ls_extinction_method none
_refine_ls_goodness_of_fit_ref 1.102
_refine_ls_hydrogen_treatment mixed
_refine_ls_matrix_type full
_refine_ls_number_parameters 159
_refine_ls_number_reflns 2675
_refine_ls_number_restraints 0
_refine_ls_restrained_S_all 1.102
_refine_ls_R_factor_all 0.0629
_refine_ls_R_factor_gt 0.0455
_refine_ls_shift/su_max 0.000
_refine_ls_shift/su_mean 0.000
_refine_ls_structure_factor_coef Fsqd
_refine_ls_weighting_details 'w=1/[\s^2^(Fo^2^)+(0.0313P)^2^+1.7564P] where P=(Fo^2^+2Fc^2^)/3'
_refine_ls_weighting_scheme calc
_refine_ls_wR_factor_gt 0.1006
_refine_ls_wR_factor_ref 0.1168
_reflns_Friedel_coverage 0.000
_reflns_number_gt 2170
_reflns_number_total 2675
_reflns_threshold_expression 'I > 2\s(I)'
_cod_data_source_file jo0c00114_si_002.cif
_cod_data_source_block xv539
_cod_depositor_comments
;
The following automatic conversions were performed:

data item '_exptl_absorpt_correction_type' value 'Multi-Scan' was
changed to 'multi-scan' in accordance with the
/home/data/users/saulius/crontab/automatic-downloads/rss-feeds/ACS/lib/dictionaries/cif_core.dic
dictionary named 'cif_core.dic' version 2.4.2 last updated on
2011-04-26.

Automatic conversion script
Id: cif_fix_values 7556 2019-12-06 15:28:31Z antanas 
;
_cod_database_code 4038213
_shelx_estimated_absorpt_t_min 0.974
_shelx_estimated_absorpt_t_max 0.987
_shelx_space_group_comment
;
The symmetry employed for this shelxl refinement is uniquely defined
by the following loop, which should always be used as a source of
symmetry information in preference to the above space-group names.
They are only intended as comments.
;

loop_
_space_group_symop_operation_xyz
'x, y, z'
'-x, y+1/2, -z+1/2'
'-x, -y, -z'
'x, -y-1/2, z-1/2'

loop_
_atom_site_label
_atom_site_type_symbol
_atom_site_fract_x
_atom_site_fract_y
_atom_site_fract_z
_atom_site_U_iso_or_equiv
_atom_site_adp_type
_atom_site_occupancy
_atom_site_site_symmetry_order
_atom_site_calc_flag
_atom_site_refinement_flags_posn
_atom_site_refinement_flags_adp
_atom_site_refinement_flags_occupancy
_atom_site_disorder_assembly
_atom_site_disorder_group
C1 C 0.12601(16) 0.3958(3) 0.44830(17) 0.0201(4) Uani 1 1 d . . . . .
C2 C 0.11326(16) 0.2075(3) 0.43423(18) 0.0223(4) Uani 1 1 d . . . . .
H2A H 0.107896 0.137063 0.496153 0.027 Uiso 1 1 calc R U . . .
C3 C 0.10862(16) 0.1266(3) 0.33281(17) 0.0213(4) Uani 1 1 d . . . . .
H3 H 0.102654 0.000116 0.326013 0.026 Uiso 1 1 calc R U . . .
C4 C 0.12043(16) 0.4033(3) 0.24970(18) 0.0226(4) Uani 1 1 d . . . . .
H4 H 0.121562 0.469558 0.184178 0.027 Uiso 1 1 calc R U . . .
C5 C 0.12701(16) 0.4923(3) 0.34940(17) 0.0218(4) Uani 1 1 d . . . . .
H5 H 0.132263 0.619094 0.352428 0.026 Uiso 1 1 calc R U . . .
C6 C 0.30236(17) 0.6802(3) 0.59524(18) 0.0243(4) Uani 1 1 d . . . . .
C7 C 0.32565(18) 0.7799(3) 0.5130(2) 0.0303(5) Uani 1 1 d . . . . .
H7 H 0.272360 0.845958 0.454626 0.036 Uiso 1 1 calc R U . . .
C8 C 0.4282(2) 0.7822(4) 0.5168(2) 0.0391(6) Uani 1 1 d . . . . .
H8 H 0.444220 0.850166 0.460362 0.047 Uiso 1 1 calc R U . . .
C9 C 0.5065(2) 0.6875(4) 0.6012(3) 0.0431(7) Uani 1 1 d . . . . .
C10 C 0.4821(2) 0.5897(4) 0.6838(3) 0.0497(7) Uani 1 1 d . . . . .
H10 H 0.535535 0.524970 0.742879 0.060 Uiso 1 1 calc R U . . .
C11 C 0.3807(2) 0.5855(4) 0.6809(2) 0.0404(6) Uani 1 1 d . . . . .
H11 H 0.364825 0.517786 0.737554 0.048 Uiso 1 1 calc R U . . .
C12 C 0.6177(2) 0.6880(5) 0.6045(4) 0.0689(11) Uani 1 1 d . . . . .
H12A H 0.632091 0.573806 0.574291 0.103 Uiso 1 1 calc R U . . .
H12B H 0.666847 0.704541 0.685589 0.103 Uiso 1 1 calc R U . . .
H12C H 0.625960 0.786073 0.555643 0.103 Uiso 1 1 calc R U . . .
H2 H 0.115(2) 0.166(4) 0.182(2) 0.028(7) Uiso 1 1 d . . . . .
N1 N 0.13738(15) 0.4630(2) 0.55507(15) 0.0228(4) Uani 1 1 d . . . . .
N2 N 0.11239(14) 0.2240(2) 0.24217(15) 0.0218(4) Uani 1 1 d . . . . .
O1 O 0.11109(12) 0.7971(2) 0.50603(14) 0.0262(3) Uani 1 1 d . . . . .
O2 O 0.17722(14) 0.6854(2) 0.70898(14) 0.0315(4) Uani 1 1 d . . . . .
S1 S 0.17233(4) 0.66588(7) 0.59008(5) 0.02296(15) Uani 1 1 d . . . . .

loop_
_atom_site_aniso_label
_atom_site_aniso_U_11
_atom_site_aniso_U_22
_atom_site_aniso_U_33
_atom_site_aniso_U_23
_atom_site_aniso_U_13
_atom_site_aniso_U_12
C1 0.0221(10) 0.0231(10) 0.0192(9) 0.0007(8) 0.0126(8) 0.0007(8)
C2 0.0273(11) 0.0238(10) 0.0206(10) 0.0020(8) 0.0144(8) -0.0001(8)
C3 0.0243(10) 0.0215(10) 0.0208(10) -0.0010(8) 0.0115(8) -0.0005(8)
C4 0.0269(10) 0.0255(10) 0.0192(9) 0.0028(8) 0.0129(8) 0.0010(8)
C5 0.0271(10) 0.0222(10) 0.0201(10) 0.0002(8) 0.0134(8) 0.0002(8)
C6 0.0286(11) 0.0241(10) 0.0215(10) -0.0034(8) 0.0111(8) 0.0002(8)
C7 0.0304(12) 0.0332(12) 0.0299(12) 0.0013(10) 0.0143(10) -0.0021(9)
C8 0.0342(13) 0.0444(15) 0.0450(15) -0.0058(12) 0.0219(12) -0.0063(11)
C9 0.0260(12) 0.0413(15) 0.0599(18) -0.0198(13) 0.0136(12) -0.0036(11)
C10 0.0366(15) 0.0443(16) 0.0557(18) -0.0020(14) 0.0030(13) 0.0086(12)
C11 0.0431(15) 0.0376(14) 0.0350(13) 0.0069(11) 0.0082(11) 0.0025(12)
C12 0.0293(15) 0.068(2) 0.109(3) -0.036(2) 0.0255(17) -0.0059(14)
N1 0.0346(10) 0.0205(9) 0.0197(8) -0.0001(7) 0.0176(7) -0.0010(7)
N2 0.0271(9) 0.0247(9) 0.0174(8) -0.0026(7) 0.0126(7) 0.0005(7)
O1 0.0307(8) 0.0234(8) 0.0306(8) 0.0027(6) 0.0185(7) 0.0034(6)
O2 0.0540(11) 0.0263(8) 0.0239(8) -0.0052(6) 0.0259(8) -0.0044(7)
S1 0.0339(3) 0.0201(3) 0.0214(3) -0.00097(19) 0.0180(2) -0.0001(2)

loop_
_atom_type_symbol
_atom_type_description
_atom_type_scat_dispersion_real
_atom_type_scat_dispersion_imag
_atom_type_scat_source
C C 0.0033 0.0016 'International Tables Vol C Tables 4.2.6.8 and 6.1.1.4'
H H 0.0000 0.0000 'International Tables Vol C Tables 4.2.6.8 and 6.1.1.4'
N N 0.0061 0.0033 'International Tables Vol C Tables 4.2.6.8 and 6.1.1.4'
O O 0.0106 0.0060 'International Tables Vol C Tables 4.2.6.8 and 6.1.1.4'
S S 0.1246 0.1234 'International Tables Vol C Tables 4.2.6.8 and 6.1.1.4'

loop_
_geom_angle_atom_site_label_1
_geom_angle_atom_site_label_2
_geom_angle_atom_site_label_3
_geom_angle
_geom_angle_site_symmetry_1
_geom_angle_site_symmetry_3
_geom_angle_publ_flag
N1 C1 C5 127.24(19) . . ?
N1 C1 C2 116.62(18) . . ?
C5 C1 C2 116.13(18) . . ?
C3 C2 C1 120.73(19) . . ?
C3 C2 H2A 119.6 . . ?
C1 C2 H2A 119.6 . . ?
N2 C3 C2 120.8(2) . . ?
N2 C3 H3 119.6 . . ?
C2 C3 H3 119.6 . . ?
N2 C4 C5 121.53(19) . . ?
N2 C4 H4 119.2 . . ?
C5 C4 H4 119.2 . . ?
C4 C5 C1 120.1(2) . . ?
C4 C5 H5 119.9 . . ?
C1 C5 H5 119.9 . . ?
C7 C6 C11 120.0(2) . . ?
C7 C6 S1 120.90(17) . . ?
C11 C6 S1 119.06(18) . . ?
C6 C7 C8 119.4(2) . . ?
C6 C7 H7 120.3 . . ?
C8 C7 H7 120.3 . . ?
C9 C8 C7 121.1(3) . . ?
C9 C8 H8 119.5 . . ?
C7 C8 H8 119.5 . . ?
C8 C9 C10 118.9(2) . . ?
C8 C9 C12 121.1(3) . . ?
C10 C9 C12 120.0(3) . . ?
C11 C10 C9 120.7(3) . . ?
C11 C10 H10 119.6 . . ?
C9 C10 H10 119.6 . . ?
C10 C11 C6 120.0(3) . . ?
C10 C11 H11 120.0 . . ?
C6 C11 H11 120.0 . . ?
C9 C12 H12A 109.5 . . ?
C9 C12 H12B 109.5 . . ?
H12A C12 H12B 109.5 . . ?
C9 C12 H12C 109.5 . . ?
H12A C12 H12C 109.5 . . ?
H12B C12 H12C 109.5 . . ?
C1 N1 S1 121.62(14) . . ?
C4 N2 C3 120.61(18) . . ?
C4 N2 H2 121.7(17) . . ?
C3 N2 H2 117.5(17) . . ?
O2 S1 O1 116.58(10) . . ?
O2 S1 N1 105.24(9) . . ?
O1 S1 N1 114.52(10) . . ?
O2 S1 C6 107.13(10) . . ?
O1 S1 C6 107.25(10) . . ?
N1 S1 C6 105.37(10) . . ?

loop_
_geom_bond_atom_site_label_1
_geom_bond_atom_site_label_2
_geom_bond_distance
_geom_bond_site_symmetry_2
_geom_bond_publ_flag
C1 N1 1.357(2) . ?
C1 C5 1.417(3) . ?
C1 C2 1.421(3) . ?
C2 C3 1.364(3) . ?
C2 H2A 0.9500 . ?
C3 N2 1.347(3) . ?
C3 H3 0.9500 . ?
C4 N2 1.344(3) . ?
C4 C5 1.366(3) . ?
C4 H4 0.9500 . ?
C5 H5 0.9500 . ?
C6 C7 1.386(3) . ?
C6 C11 1.386(3) . ?
C6 S1 1.772(2) . ?
C7 C8 1.395(3) . ?
C7 H7 0.9500 . ?
C8 C9 1.379(4) . ?
C8 H8 0.9500 . ?
C9 C10 1.390(4) . ?
C9 C12 1.517(4) . ?
C10 C11 1.384(4) . ?
C10 H10 0.9500 . ?
C11 H11 0.9500 . ?
C12 H12A 0.9800 . ?
C12 H12B 0.9800 . ?
C12 H12C 0.9800 . ?
N1 S1 1.6002(18) . ?
N2 H2 0.87(3) . ?
O1 S1 1.4443(16) . ?
O2 S1 1.4436(15) . ?

loop_
_geom_hbond_atom_site_label_D
_geom_hbond_atom_site_label_H
_geom_hbond_atom_site_label_A
_geom_hbond_distance_DH
_geom_hbond_distance_HA
_geom_hbond_distance_DA
_geom_hbond_angle_DHA
_geom_hbond_site_symmetry_A
N2 H2 N1 0.87(3) 1.95(3) 2.818(2) 174(2) 4_565

loop_
_geom_torsion_atom_site_label_1
_geom_torsion_atom_site_label_2
_geom_torsion_atom_site_label_3
_geom_torsion_atom_site_label_4
_geom_torsion
_geom_torsion_site_symmetry_1
_geom_torsion_site_symmetry_2
_geom_torsion_site_symmetry_3
_geom_torsion_site_symmetry_4
_geom_torsion_publ_flag
N1 C1 C2 C3 -175.39(19) . . . . ?
C5 C1 C2 C3 3.7(3) . . . . ?
C1 C2 C3 N2 -2.3(3) . . . . ?
N2 C4 C5 C1 0.3(3) . . . . ?
N1 C1 C5 C4 176.3(2) . . . . ?
C2 C1 C5 C4 -2.7(3) . . . . ?
C11 C6 C7 C8 0.6(4) . . . . ?
S1 C6 C7 C8 -177.39(19) . . . . ?
C6 C7 C8 C9 -0.2(4) . . . . ?
C7 C8 C9 C10 -0.4(4) . . . . ?
C7 C8 C9 C12 179.2(3) . . . . ?
C8 C9 C10 C11 0.7(4) . . . . ?
C12 C9 C10 C11 -179.0(3) . . . . ?
C9 C10 C11 C6 -0.3(4) . . . . ?
C7 C6 C11 C10 -0.4(4) . . . . ?
S1 C6 C11 C10 177.7(2) . . . . ?
C5 C1 N1 S1 -9.9(3) . . . . ?
C2 C1 N1 S1 169.05(15) . . . . ?
C5 C4 N2 C3 1.2(3) . . . . ?
C2 C3 N2 C4 -0.2(3) . . . . ?
C1 N1 S1 O2 -179.11(17) . . . . ?
C1 N1 S1 O1 51.5(2) . . . . ?
C1 N1 S1 C6 -66.07(19) . . . . ?
C7 C6 S1 O2 -136.58(19) . . . . ?
C11 C6 S1 O2 45.4(2) . . . . ?
C7 C6 S1 O1 -10.7(2) . . . . ?
C11 C6 S1 O1 171.25(19) . . . . ?
C7 C6 S1 N1 111.71(19) . . . . ?
C11 C6 S1 N1 -66.3(2) . . . . ?
